data_7227838
loop_
_publ_author_name
'Bauz\'a, Antonio'
'Sharko, Anastasiya V.'
'Senchyk, Ganna A.'
'Rusanov, Eduard B.'
'Frontera, Antonio'
'Domasevitch, Kostiantyn V.'

_publ_section_title
;
 \p--hole interactions at work: crystal engineering with nitro-derivatives
;
_journal_issue 14
_journal_name_full CrystEngComm
_journal_page_first 1933
_journal_paper_doi 10.1039/C7CE00267J
_journal_volume 19
_journal_year 2017
_chemical_formula_moiety 'C5 H6 N2 O4'
_chemical_formula_sum 'C5 H6 N2 O4'
_chemical_formula_weight 158.12
_chemical_name_systematic
;
1,4-Dinitro-1,3-pentadiene
;
_space_group_IT_number 14
_space_group_name_Hall '-P 2yn'
_symmetry_cell_setting monoclinic
_symmetry_Int_Tables_number 14
_symmetry_space_group_name_Hall '-P 2yn'
_symmetry_space_group_name_H-M 'P 1 21/n 1'
_atom_sites_solution_hydrogens geom
_atom_sites_solution_primary direct
_atom_sites_solution_secondary difmap
_audit_creation_method SHELXL-97
_audit_update_record
;
2017-01-26 deposited with the CCDC.
2017-03-13 downloaded from the CCDC.
;
_cell_angle_alpha 90.00
_cell_angle_beta 94.546(10)
_cell_angle_gamma 90.00
_cell_formula_units_Z 4
_cell_length_a 6.0360(7)
_cell_length_b 10.7787(8)
_cell_length_c 10.9735(10)
_cell_measurement_reflns_used 5955
_cell_measurement_temperature 213(2)
_cell_measurement_theta_max 28.11
_cell_measurement_theta_min 2.65
_cell_volume 711.69(12)
_computing_cell_refinement 'IPDS Software (Stoe & Cie, 2000)'
_computing_data_collection 'IPDS Software (Stoe & Cie, 2000)'
_computing_data_reduction 'IPDS Software (Stoe & Cie, 2000)'
_computing_molecular_graphics 'Diamond 2.1e (Brandenburg, 1999)'
_computing_publication_material 'WinGX 1.70.01 (Farrugia, 1999)'
_computing_structure_refinement 'SHELXL-97 (Sheldrick, 2008)'
_computing_structure_solution 'SHELXS-97 (Sheldrick, 2008)'
_diffrn_ambient_temperature 213(2)
_diffrn_measured_fraction_theta_full 0.990
_diffrn_measured_fraction_theta_max 0.990
_diffrn_measurement_device_type 'Stoe Image plate diffraction system'
_diffrn_measurement_method '\f oscillation scans'
_diffrn_radiation_monochromator graphite
_diffrn_radiation_source 'fine-focus sealed tube'
_diffrn_radiation_type MoK\a
_diffrn_radiation_wavelength 0.71073
_diffrn_reflns_av_R_equivalents 0.0286
_diffrn_reflns_av_sigmaI/netI 0.0230
_diffrn_reflns_limit_h_max 7
_diffrn_reflns_limit_h_min -6
_diffrn_reflns_limit_k_max 14
_diffrn_reflns_limit_k_min -12
_diffrn_reflns_limit_l_max 14
_diffrn_reflns_limit_l_min -14
_diffrn_reflns_number 5955
_diffrn_reflns_theta_full 28.11
_diffrn_reflns_theta_max 28.11
_diffrn_reflns_theta_min 2.65
_diffrn_standards_decay_% 0
_exptl_absorpt_coefficient_mu 0.130
_exptl_absorpt_correction_type none
_exptl_crystal_colour yellow
_exptl_crystal_density_diffrn 1.476
_exptl_crystal_density_method 'not measured'
_exptl_crystal_description prism
_exptl_crystal_F_000 328
_exptl_crystal_size_max 0.27
_exptl_crystal_size_mid 0.26
_exptl_crystal_size_min 0.23
_refine_diff_density_max 0.221
_refine_diff_density_min -0.148
_refine_diff_density_rms 0.037
_refine_ls_extinction_method none
_refine_ls_goodness_of_fit_ref 0.955
_refine_ls_hydrogen_treatment refall
_refine_ls_matrix_type full
_refine_ls_number_parameters 124
_refine_ls_number_reflns 1712
_refine_ls_number_restraints 0
_refine_ls_restrained_S_all 0.955
_refine_ls_R_factor_all 0.0470
_refine_ls_R_factor_gt 0.0357
_refine_ls_shift/su_max 0.000
_refine_ls_shift/su_mean 0.000
_refine_ls_structure_factor_coef Fsqd
_refine_ls_weighting_details 'calc w=1/[\s^2^(Fo^2^)+(0.0683P)^2^+0.0000P] where P=(Fo^2^+2Fc^2^)/3'
_refine_ls_weighting_scheme calc
_refine_ls_wR_factor_gt 0.0953
_refine_ls_wR_factor_ref 0.0983
_reflns_number_gt 1275
_reflns_number_total 1712
_reflns_threshold_expression >2sigma(I)
_cod_data_source_file c7ce00267j2.cif
_cod_data_source_block 2
_cod_depositor_comments
;Adding full bibliography for 7227838--7227841.cif.

The following automatic conversions were performed:

data name '_iucr_refine_instruction_details' was replaced with
'_iucr_refine_instructions_details' as specified in the replacement
file 'data/replacement-values/replacement_tags.lst'.

Automatic conversion script
Id: cif_correct_tags 9268 2022-04-12 08:56:07Z antanas 
;
_cod_original_sg_symbol_H-M 'P 21/n'
_cod_database_code 7227838

loop_
_symmetry_equiv_pos_as_xyz
'x, y, z'
'-x+1/2, y+1/2, -z+1/2'
'-x, -y, -z'
'x-1/2, -y-1/2, z-1/2'

loop_
_atom_site_label
_atom_site_type_symbol
_atom_site_fract_x
_atom_site_fract_y
_atom_site_fract_z
_atom_site_U_iso_or_equiv
_atom_site_adp_type
_atom_site_occupancy
_atom_site_symmetry_multiplicity
_atom_site_calc_flag
O1 O 0.67633(18) -0.16942(10) -0.26809(10) 0.0591(3) Uani 1 1 d
O2 O 0.82680(15) 0.01208(10) -0.24241(9) 0.0533(3) Uani 1 1 d
O3 O -0.10550(16) 0.17130(9) 0.03737(10) 0.0559(3) Uani 1 1 d
O4 O -0.02729(17) 0.36474(10) 0.05858(11) 0.0590(3) Uani 1 1 d
N1 N 0.67343(16) -0.06039(10) -0.23480(8) 0.0394(3) Uani 1 1 d
N2 N 0.01618(16) 0.26031(9) 0.02551(9) 0.0377(2) Uani 1 1 d
C1 C 0.47348(19) -0.01992(12) -0.18056(10) 0.0371(3) Uani 1 1 d
C2 C 0.45216(18) 0.09487(11) -0.14157(9) 0.0339(3) Uani 1 1 d
C3 C 0.25634(18) 0.13172(11) -0.08235(10) 0.0337(3) Uani 1 1 d
C4 C 0.22758(17) 0.24267(10) -0.03342(10) 0.0335(2) Uani 1 1 d
C5 C 0.3742(2) 0.35309(14) -0.02748(16) 0.0520(4) Uani 1 1 d
H1 H 0.369(2) -0.0876(14) -0.1761(12) 0.042(3) Uiso 1 1 d
H2 H 0.564(2) 0.1512(13) -0.1491(13) 0.042(4) Uiso 1 1 d
H3 H 0.145(2) 0.0712(14) -0.0805(12) 0.044(4) Uiso 1 1 d
H5A H 0.419(3) 0.3718(18) 0.058(2) 0.082(6) Uiso 1 1 d
H5B H 0.292(4) 0.424(2) -0.0582(19) 0.091(6) Uiso 1 1 d
H5C H 0.514(4) 0.3360(16) -0.0668(18) 0.075(5) Uiso 1 1 d

loop_
_atom_site_aniso_label
_atom_site_aniso_U_11
_atom_site_aniso_U_22
_atom_site_aniso_U_33
_atom_site_aniso_U_23
_atom_site_aniso_U_13
_atom_site_aniso_U_12
O1 0.0636(6) 0.0483(6) 0.0679(6) -0.0205(5) 0.0207(5) 0.0048(5)
O2 0.0394(5) 0.0603(7) 0.0624(6) -0.0060(4) 0.0174(4) -0.0035(4)
O3 0.0457(5) 0.0492(6) 0.0766(7) 0.0017(4) 0.0293(5) -0.0073(4)
O4 0.0488(5) 0.0477(6) 0.0827(7) -0.0192(5) 0.0186(5) 0.0054(4)
N1 0.0404(5) 0.0442(6) 0.0344(5) -0.0038(4) 0.0083(4) 0.0025(4)
N2 0.0344(5) 0.0395(6) 0.0400(5) -0.0013(4) 0.0075(4) 0.0024(4)
C1 0.0364(6) 0.0388(6) 0.0374(5) -0.0025(4) 0.0110(4) -0.0019(5)
C2 0.0316(5) 0.0359(6) 0.0349(5) 0.0007(4) 0.0060(4) -0.0024(4)
C3 0.0310(5) 0.0331(6) 0.0375(5) 0.0005(4) 0.0059(4) -0.0026(4)
C4 0.0294(5) 0.0345(6) 0.0373(5) 0.0016(4) 0.0074(4) 0.0002(4)
C5 0.0452(7) 0.0388(8) 0.0746(10) -0.0099(6) 0.0209(6) -0.0082(6)

loop_
_atom_type_symbol
_atom_type_description
_atom_type_scat_dispersion_real
_atom_type_scat_dispersion_imag
_atom_type_scat_source
C C 0.0033 0.0016 'International Tables Vol C Tables 4.2.6.8 and 6.1.1.4'
H H 0.0000 0.0000 'International Tables Vol C Tables 4.2.6.8 and 6.1.1.4'
N N 0.0061 0.0033 'International Tables Vol C Tables 4.2.6.8 and 6.1.1.4'
O O 0.0106 0.0060 'International Tables Vol C Tables 4.2.6.8 and 6.1.1.4'

loop_
_geom_angle_atom_site_label_1
_geom_angle_atom_site_label_2
_geom_angle_atom_site_label_3
_geom_angle
O2 N1 O1 124.23(10)
O2 N1 C1 119.67(11)
O1 N1 C1 116.07(10)
O4 N2 O3 123.29(10)
O4 N2 C4 117.40(10)
O3 N2 C4 119.31(10)
C2 C1 N1 121.31(11)
C2 C1 H1 127.6(8)
N1 C1 H1 111.1(8)
C1 C2 C3 120.45(11)
C1 C2 H2 120.0(9)
C3 C2 H2 119.5(9)
C4 C3 C2 124.45(10)
C4 C3 H3 120.0(9)
C2 C3 H3 115.6(9)
C3 C4 C5 130.13(11)
C3 C4 N2 115.79(10)
C5 C4 N2 114.08(10)
C4 C5 H5A 109.0(11)
C4 C5 H5B 109.5(13)
H5A C5 H5B 105.8(17)
C4 C5 H5C 110.9(10)
H5A C5 H5C 106.0(16)
H5B C5 H5C 115.4(17)

loop_
_geom_bond_atom_site_label_1
_geom_bond_atom_site_label_2
_geom_bond_distance
O1 N1 1.2311(14)
O2 N1 1.2192(14)
O3 N2 1.2215(13)
O4 N2 1.2176(13)
N1 C1 1.4543(14)
N2 C4 1.4878(14)
C1 C2 1.3188(17)
C1 H1 0.967(15)
C2 C3 1.4488(15)
C2 H2 0.918(15)
C3 C4 1.3279(16)
C3 H3 0.939(15)
C4 C5 1.4814(17)
C5 H5A 0.98(2)
C5 H5B 0.95(2)
C5 H5C 0.99(2)

loop_
_geom_hbond_atom_site_label_D
_geom_hbond_atom_site_label_H
_geom_hbond_atom_site_label_A
_geom_hbond_distance_DH
_geom_hbond_distance_HA
_geom_hbond_distance_DA
_geom_hbond_angle_DHA
_geom_hbond_site_symmetry_A
_geom_hbond_publ_flag
C1 H1 O3 0.967(15) 2.460(14) 3.2585(15) 139.8(11) 3_555 yes
C2 H2 O1 0.918(15) 2.691(15) 3.5804(15) 163.5(12) 2_654 yes
C3 H3 O3 0.939(15) 2.670(15) 3.4368(15) 139.3(11) 3_555 yes
C3 H3 O2 0.939(15) 2.589(14) 3.2785(15) 130.5(11) 1_455 yes
C5 H5A O2 0.98(2) 2.62(2) 3.4816(19) 147.3(15) 4_566 yes
C5 H5B O4 0.95(2) 2.79(2) 3.693(2) 159.2(17) 3_565 yes
C5 H5C O1 0.99(2) 2.71(2) 3.6630(18) 161.7(15) 2_654 yes

loop_
_geom_torsion_atom_site_label_1
_geom_torsion_atom_site_label_2
_geom_torsion_atom_site_label_3
_geom_torsion_atom_site_label_4
_geom_torsion
O2 N1 C1 C2 1.49(17)
O1 N1 C1 C2 179.95(11)
N1 C1 C2 C3 -176.94(10)
C1 C2 C3 C4 175.47(11)
C2 C3 C4 C5 1.1(2)
C2 C3 C4 N2 -178.63(10)
O4 N2 C4 C3 -171.68(11)
O3 N2 C4 C3 7.59(16)
O4 N2 C4 C5 8.55(16)
O3 N2 C4 C5 -172.19(12)
